data_2232804
loop_
_publ_author_name
'Fun, Hoong-Kun'
'Suwunwong, Thitipone'
'Boonnak, Nawong'
'Chantrapromma, Suchada'

_publ_section_title
;
 1,5-Bis(thiophen-2-yl)-3-(2,4,5-trimethoxyphenyl)pentane-1,5-dione
;
_journal_coeditor_code IS5007
_journal_issue 12
_journal_name_full 'Acta Crystallographica Section E'
_journal_page_first o3416
_journal_page_last o3417
_journal_paper_doi 10.1107/S160053681104846X
_journal_volume 67
_journal_year 2011
_chemical_formula_iupac 'C22 H22 O5 S2'
_chemical_formula_moiety 'C22 H22 O5 S2'
_chemical_formula_sum 'C22 H22 O5 S2'
_chemical_formula_weight 430.54
_chemical_name_systematic
;
1,5-Bis(thiophen-2-yl)-3-(2,4,5-trimethoxyphenyl)pentane-1,5-dione
;
_space_group_IT_number 14
_symmetry_cell_setting monoclinic
_symmetry_space_group_name_Hall '-P 2ybc'
_symmetry_space_group_name_H-M 'P 1 21/c 1'
_atom_sites_solution_hydrogens geom
_atom_sites_solution_primary direct
_atom_sites_solution_secondary difmap
_audit_creation_method SHELXL-97
_cell_angle_alpha 90.00
_cell_angle_beta 93.4900(10)
_cell_angle_gamma 90.00
_cell_formula_units_Z 4
_cell_length_a 16.1955(2)
_cell_length_b 7.57770(10)
_cell_length_c 16.7706(2)
_cell_measurement_reflns_used 6027
_cell_measurement_temperature 100
_cell_measurement_theta_max 30.09
_cell_measurement_theta_min 2.43
_cell_volume 2054.35(4)
_computing_cell_refinement 'SAINT (Bruker, 2009)'
_computing_data_collection 'APEX2 (Bruker, 2009)'
_computing_data_reduction 'SAINT (Bruker, 2009)'
_computing_molecular_graphics 'SHELXTL (Sheldrick, 2008)'
_computing_publication_material
;
SHELXTL (Sheldrick, 2008) and PLATON (Spek, 2009)
;
_computing_structure_refinement 'SHELXTL (Sheldrick, 2008)'
_computing_structure_solution 'SHELXTL (Sheldrick, 2008)'
_diffrn_ambient_temperature 100
_diffrn_measured_fraction_theta_full 0.997
_diffrn_measured_fraction_theta_max 0.997
_diffrn_measurement_device_type 'Bruker APEXII CCD area-detector'
_diffrn_measurement_method '\f and \w scans'
_diffrn_radiation_monochromator graphite
_diffrn_radiation_source 'sealed tube'
_diffrn_radiation_type MoK\a
_diffrn_radiation_wavelength 0.71073
_diffrn_reflns_av_R_equivalents 0.0301
_diffrn_reflns_av_sigmaI/netI 0.0294
_diffrn_reflns_limit_h_max 22
_diffrn_reflns_limit_h_min -22
_diffrn_reflns_limit_k_max 10
_diffrn_reflns_limit_k_min -10
_diffrn_reflns_limit_l_max 23
_diffrn_reflns_limit_l_min -23
_diffrn_reflns_number 23337
_diffrn_reflns_theta_full 30.09
_diffrn_reflns_theta_max 30.09
_diffrn_reflns_theta_min 2.43
_diffrn_standards_number 0
_exptl_absorpt_coefficient_mu 0.291
_exptl_absorpt_correction_T_max 0.9490
_exptl_absorpt_correction_T_min 0.9280
_exptl_absorpt_correction_type multi-scan
_exptl_absorpt_process_details '(SADABS; Bruker, 2009)'
_exptl_crystal_colour Colorless
_exptl_crystal_density_diffrn 1.392
_exptl_crystal_density_method 'not measured'
_exptl_crystal_description Block
_exptl_crystal_F_000 904
_exptl_crystal_size_max 0.26
_exptl_crystal_size_mid 0.20
_exptl_crystal_size_min 0.18
_refine_diff_density_max 0.427
_refine_diff_density_min -0.463
_refine_ls_extinction_method none
_refine_ls_goodness_of_fit_ref 1.041
_refine_ls_hydrogen_treatment constr
_refine_ls_matrix_type full
_refine_ls_number_parameters 265
_refine_ls_number_reflns 6027
_refine_ls_number_restraints 0
_refine_ls_restrained_S_all 1.041
_refine_ls_R_factor_all 0.0483
_refine_ls_R_factor_gt 0.0378
_refine_ls_shift/su_max 0.001
_refine_ls_shift/su_mean 0.001
_refine_ls_structure_factor_coef Fsqd
_refine_ls_weighting_details 'calc w=1/[\s^2^(Fo^2^)+(0.0476P)^2^+0.7947P] where P=(Fo^2^+2Fc^2^)/3'
_refine_ls_weighting_scheme calc
_refine_ls_wR_factor_gt 0.0953
_refine_ls_wR_factor_ref 0.1019
_reflns_number_gt 4962
_reflns_number_total 6027
_reflns_threshold_expression I>2\s(I)
_cod_data_source_file is5007.cif
_cod_data_source_block I
_cod_original_sg_symbol_H-M 'P 21/c'
_cod_database_code 2232804
_cod_database_fobs_code 2232804

loop_
_symmetry_equiv_pos_as_xyz
'x, y, z'
'-x, y+1/2, -z+1/2'
'-x, -y, -z'
'x, -y-1/2, z-1/2'

loop_
_atom_site_type_symbol
_atom_site_label
_atom_site_fract_x
_atom_site_fract_y
_atom_site_fract_z
_atom_site_U_iso_or_equiv
_atom_site_adp_type
_atom_site_calc_flag
_atom_site_refinement_flags
_atom_site_occupancy
_atom_site_symmetry_multiplicity
S S1 0.15320(2) -0.05956(5) 0.46899(2) 0.02686(9) Uani d . 1 1
S S2 0.05511(2) 0.83742(5) 0.76099(2) 0.02604(9) Uani d . 1 1
O O1 0.26302(6) -0.04470(12) 0.61509(6) 0.0210(2) Uani d . 1 1
O O2 0.11405(6) 0.57870(14) 0.64643(6) 0.0245(2) Uani d . 1 1
O O3 0.31333(5) 0.28911(14) 0.48626(5) 0.0200(2) Uani d . 1 1
O O4 0.60447(5) 0.28712(14) 0.57867(6) 0.0221(2) Uani d . 1 1
O O5 0.56590(6) 0.37664(15) 0.72042(6) 0.0228(2) Uani d . 1 1
C C1 0.07060(9) 0.0369(2) 0.41872(9) 0.0287(3) Uani d . 1 1
H H1A 0.0469 -0.0046 0.3690 0.034 Uiso calc R 1 1
C C2 0.04213(9) 0.1804(2) 0.45787(9) 0.0261(3) Uani d . 1 1
H H2A -0.0042 0.2484 0.4388 0.031 Uiso calc R 1 1
C C3 0.08930(8) 0.21756(18) 0.53040(8) 0.0203(3) Uani d . 1 1
H H3A 0.0790 0.3136 0.5648 0.024 Uiso calc R 1 1
C C4 0.15231(8) 0.09482(17) 0.54423(8) 0.0171(2) Uani d . 1 1
C C5 0.21609(7) 0.08266(16) 0.60996(7) 0.0154(2) Uani d . 1 1
C C6 0.22329(7) 0.23228(17) 0.66977(7) 0.0158(2) Uani d . 1 1
H H6A 0.2561 0.1920 0.7181 0.019 Uiso calc R 1 1
H H6B 0.1674 0.2641 0.6858 0.019 Uiso calc R 1 1
C C7 0.26495(7) 0.39825(16) 0.63566(7) 0.0144(2) Uani d . 1 1
H H7A 0.2345 0.4293 0.5839 0.017 Uiso calc R 1 1
C C8 0.25704(7) 0.55376(17) 0.69304(8) 0.0169(2) Uani d . 1 1
H H8A 0.2753 0.5152 0.7477 0.020 Uiso calc R 1 1
H H8B 0.2946 0.6493 0.6777 0.020 Uiso calc R 1 1
C C9 0.16998(8) 0.62670(17) 0.69406(8) 0.0176(2) Uani d . 1 1
C C10 0.15454(8) 0.75825(17) 0.75553(8) 0.0172(2) Uani d . 1 1
C C11 0.20817(8) 0.83333(17) 0.81330(8) 0.0184(2) Uani d . 1 1
H H11A 0.2656 0.8079 0.8194 0.022 Uiso calc R 1 1
C C12 0.16658(9) 0.95354(18) 0.86262(8) 0.0229(3) Uani d . 1 1
H H12A 0.1931 1.0169 0.9059 0.027 Uiso calc R 1 1
C C13 0.08427(9) 0.96710(19) 0.84048(9) 0.0269(3) Uani d . 1 1
H H13A 0.0472 1.0412 0.8668 0.032 Uiso calc R 1 1
C C14 0.35481(7) 0.36293(16) 0.61902(7) 0.0141(2) Uani d . 1 1
C C15 0.37699(7) 0.31052(16) 0.54348(7) 0.0152(2) Uani d . 1 1
C C16 0.46025(7) 0.28376(17) 0.52796(7) 0.0164(2) Uani d . 1 1
H H16A 0.4744 0.2485 0.4762 0.020 Uiso calc R 1 1
C C17 0.52174(7) 0.30865(17) 0.58790(8) 0.0163(2) Uani d . 1 1
C C18 0.50086(7) 0.35820(17) 0.66468(7) 0.0161(2) Uani d . 1 1
C C19 0.41810(7) 0.38428(17) 0.67889(7) 0.0155(2) Uani d . 1 1
H H19A 0.4040 0.4177 0.7309 0.019 Uiso calc R 1 1
C C20 0.33368(9) 0.2389(2) 0.40790(8) 0.0235(3) Uani d . 1 1
H H20A 0.2827 0.2213 0.3742 0.035 Uiso calc R 1 1
H H20B 0.3655 0.1288 0.4107 0.035 Uiso calc R 1 1
H H20C 0.3668 0.3320 0.3849 0.035 Uiso calc R 1 1
C C21 0.62830(8) 0.2351(2) 0.50147(8) 0.0224(3) Uani d . 1 1
H H21A 0.6888 0.2286 0.5018 0.034 Uiso calc R 1 1
H H21B 0.6079 0.3219 0.4617 0.034 Uiso calc R 1 1
H H21C 0.6046 0.1191 0.4880 0.034 Uiso calc R 1 1
C C22 0.54575(8) 0.39764(19) 0.80143(8) 0.0205(3) Uani d . 1 1
H H22A 0.5967 0.4118 0.8354 0.031 Uiso calc R 1 1
H H22B 0.5158 0.2931 0.8184 0.031 Uiso calc R 1 1
H H22C 0.5109 0.5024 0.8061 0.031 Uiso calc R 1 1

loop_
_atom_site_aniso_label
_atom_site_aniso_U_11
_atom_site_aniso_U_22
_atom_site_aniso_U_33
_atom_site_aniso_U_12
_atom_site_aniso_U_13
_atom_site_aniso_U_23
S1 0.02481(18) 0.0312(2) 0.02430(18) -0.00215(14) -0.00106(13) -0.00875(14)
S2 0.01850(16) 0.02694(18) 0.0325(2) 0.00698(13) -0.00001(13) -0.00871(14)
O1 0.0187(4) 0.0189(5) 0.0252(5) 0.0036(4) 0.0008(4) -0.0002(4)
O2 0.0178(4) 0.0264(5) 0.0284(5) 0.0055(4) -0.0049(4) -0.0080(4)
O3 0.0151(4) 0.0313(5) 0.0136(4) 0.0000(4) 0.0000(3) -0.0038(4)
O4 0.0122(4) 0.0352(6) 0.0194(5) 0.0024(4) 0.0040(3) -0.0034(4)
O5 0.0134(4) 0.0392(6) 0.0156(4) 0.0004(4) -0.0007(3) -0.0041(4)
C1 0.0254(7) 0.0389(9) 0.0209(7) -0.0112(6) -0.0061(5) 0.0037(6)
C2 0.0195(6) 0.0287(7) 0.0292(7) -0.0066(5) -0.0054(5) 0.0131(6)
C3 0.0166(6) 0.0212(6) 0.0227(6) -0.0059(5) -0.0017(5) 0.0037(5)
C4 0.0155(5) 0.0176(6) 0.0183(6) -0.0029(4) 0.0008(4) -0.0005(5)
C5 0.0130(5) 0.0167(6) 0.0168(6) -0.0014(4) 0.0031(4) 0.0008(4)
C6 0.0143(5) 0.0171(6) 0.0162(6) -0.0001(4) 0.0023(4) -0.0006(4)
C7 0.0124(5) 0.0155(5) 0.0152(5) 0.0008(4) 0.0011(4) -0.0006(4)
C8 0.0131(5) 0.0180(6) 0.0194(6) 0.0017(4) 0.0002(4) -0.0030(5)
C9 0.0162(6) 0.0167(6) 0.0199(6) 0.0024(4) 0.0007(5) -0.0004(5)
C10 0.0154(5) 0.0169(6) 0.0195(6) 0.0023(4) 0.0022(4) 0.0002(5)
C11 0.0193(6) 0.0177(6) 0.0183(6) 0.0009(5) 0.0023(5) -0.0007(5)
C12 0.0273(7) 0.0214(6) 0.0202(6) -0.0016(5) 0.0029(5) -0.0034(5)
C13 0.0291(7) 0.0223(7) 0.0300(7) 0.0041(6) 0.0082(6) -0.0074(6)
C14 0.0129(5) 0.0146(5) 0.0149(5) 0.0003(4) 0.0021(4) 0.0005(4)
C15 0.0145(5) 0.0169(6) 0.0141(5) -0.0007(4) -0.0001(4) 0.0011(4)
C16 0.0163(5) 0.0188(6) 0.0146(6) 0.0007(4) 0.0038(4) -0.0003(4)
C17 0.0127(5) 0.0189(6) 0.0174(6) 0.0006(4) 0.0030(4) 0.0004(5)
C18 0.0138(5) 0.0191(6) 0.0152(6) 0.0002(4) 0.0000(4) 0.0000(4)
C19 0.0149(5) 0.0175(6) 0.0144(5) 0.0004(4) 0.0020(4) -0.0008(4)
C20 0.0236(6) 0.0320(7) 0.0148(6) 0.0027(6) -0.0004(5) -0.0045(5)
C21 0.0189(6) 0.0279(7) 0.0212(6) 0.0034(5) 0.0072(5) -0.0021(5)
C22 0.0178(6) 0.0279(7) 0.0156(6) 0.0006(5) -0.0008(5) -0.0024(5)

loop_
_atom_type_symbol
_atom_type_description
_atom_type_scat_dispersion_real
_atom_type_scat_dispersion_imag
_atom_type_scat_source
C C 0.0033 0.0016 'International Tables Vol C Tables 4.2.6.8 and 6.1.1.4'
H H 0.0000 0.0000 'International Tables Vol C Tables 4.2.6.8 and 6.1.1.4'
O O 0.0106 0.0060 'International Tables Vol C Tables 4.2.6.8 and 6.1.1.4'
S S 0.1246 0.1234 'International Tables Vol C Tables 4.2.6.8 and 6.1.1.4'

loop_
_geom_angle_atom_site_label_1
_geom_angle_atom_site_label_2
_geom_angle_atom_site_label_3
_geom_angle
C1 S1 C4 91.71(7)
C13 S2 C10 91.55(7)
C15 O3 C20 117.99(10)
C17 O4 C21 117.13(10)
C18 O5 C22 116.74(10)
C2 C1 S1 112.47(11)
C2 C1 H1A 123.8
S1 C1 H1A 123.8
C1 C2 C3 112.88(13)
C1 C2 H2A 123.6
C3 C2 H2A 123.6
C4 C3 C2 111.13(13)
C4 C3 H3A 124.4
C2 C3 H3A 124.4
C3 C4 C5 130.07(12)
C3 C4 S1 111.80(10)
C5 C4 S1 118.11(9)
O1 C5 C4 120.42(12)
O1 C5 C6 121.32(12)
C4 C5 C6 118.25(11)
C5 C6 C7 112.35(10)
C5 C6 H6A 109.1
C7 C6 H6A 109.1
C5 C6 H6B 109.1
C7 C6 H6B 109.1
H6A C6 H6B 107.9
C14 C7 C8 111.59(10)
C14 C7 C6 111.52(10)
C8 C7 C6 109.69(10)
C14 C7 H7A 108.0
C8 C7 H7A 108.0
C6 C7 H7A 108.0
C9 C8 C7 113.65(10)
C9 C8 H8A 108.8
C7 C8 H8A 108.8
C9 C8 H8B 108.8
C7 C8 H8B 108.8
H8A C8 H8B 107.7
O2 C9 C10 120.59(11)
O2 C9 C8 122.38(12)
C10 C9 C8 117.03(11)
C11 C10 C9 130.18(11)
C11 C10 S2 111.58(9)
C9 C10 S2 118.23(10)
C10 C11 C12 111.72(12)
C10 C11 H11A 124.1
C12 C11 H11A 124.1
C13 C12 C11 112.20(13)
C13 C12 H12A 123.9
C11 C12 H12A 123.9
C12 C13 S2 112.93(11)
C12 C13 H13A 123.5
S2 C13 H13A 123.5
C15 C14 C19 117.79(11)
C15 C14 C7 121.22(11)
C19 C14 C7 120.98(10)
O3 C15 C14 116.35(10)
O3 C15 C16 122.80(11)
C14 C15 C16 120.85(11)
C17 C16 C15 120.17(11)
C17 C16 H16A 119.9
C15 C16 H16A 119.9
O4 C17 C16 124.60(11)
O4 C17 C18 115.38(11)
C16 C17 C18 120.02(11)
O5 C18 C19 125.25(11)
O5 C18 C17 115.77(10)
C19 C18 C17 118.98(11)
C18 C19 C14 122.17(11)
C18 C19 H19A 118.9
C14 C19 H19A 118.9
O3 C20 H20A 109.5
O3 C20 H20B 109.5
H20A C20 H20B 109.5
O3 C20 H20C 109.5
H20A C20 H20C 109.5
H20B C20 H20C 109.5
O4 C21 H21A 109.5
O4 C21 H21B 109.5
H21A C21 H21B 109.5
O4 C21 H21C 109.5
H21A C21 H21C 109.5
H21B C21 H21C 109.5
O5 C22 H22A 109.5
O5 C22 H22B 109.5
H22A C22 H22B 109.5
O5 C22 H22C 109.5
H22A C22 H22C 109.5
H22B C22 H22C 109.5

loop_
_geom_bond_atom_site_label_1
_geom_bond_atom_site_label_2
_geom_bond_distance
S1 C1 1.7021(16)
S1 C4 1.7214(13)
S2 C13 1.6998(15)
S2 C10 1.7261(13)
O1 C5 1.2283(15)
O2 C9 1.2259(16)
O3 C15 1.3747(15)
O3 C20 1.4258(15)
O4 C17 1.3678(14)
O4 C21 1.4288(16)
O5 C18 1.3722(15)
O5 C22 1.4253(15)
C1 C2 1.365(2)
C1 H1A 0.9500
C2 C3 1.425(2)
C2 H2A 0.9500
C3 C4 1.3897(19)
C3 H3A 0.9500
C4 C5 1.4669(18)
C5 C6 1.5136(17)
C6 C7 1.5527(17)
C6 H6A 0.9900
C6 H6B 0.9900
C7 C14 1.5222(16)
C7 C8 1.5317(17)
C7 H7A 1.0000
C8 C9 1.5155(17)
C8 H8A 0.9900
C8 H8B 0.9900
C9 C10 1.4665(18)
C10 C11 1.3835(19)
C11 C12 1.4266(18)
C11 H11A 0.9500
C12 C13 1.366(2)
C12 H12A 0.9500
C13 H13A 0.9500
C14 C15 1.3954(16)
C14 C19 1.3998(17)
C15 C16 1.4035(16)
C16 C17 1.3842(18)
C16 H16A 0.9500
C17 C18 1.4022(17)
C18 C19 1.3897(16)
C19 H19A 0.9500
C20 H20A 0.9800
C20 H20B 0.9800
C20 H20C 0.9800
C21 H21A 0.9800
C21 H21B 0.9800
C21 H21C 0.9800
C22 H22A 0.9800
C22 H22B 0.9800
C22 H22C 0.9800

loop_
_geom_hbond_atom_site_label_D
_geom_hbond_atom_site_label_H
_geom_hbond_atom_site_label_A
_geom_hbond_site_symmetry_A
_geom_hbond_distance_DH
_geom_hbond_distance_HA
_geom_hbond_distance_DA
_geom_hbond_angle_DHA
_geom_hbond_publ_flag
C2 H2A O2 3_566 0.95 2.57 3.5002(18) 166 y
C3 H3A O2 1_555 0.95 2.48 3.3677(17) 156 y
C8 H8B O1 1_565 0.99 2.58 3.3154(16) 131 y
C21 H21A O1 3_656 0.98 2.57 3.0692(17) 112 y
C22 H22A O1 2_656 0.98 2.39 3.3489(16) 165 y
C21 H21B Cg2 3_666 0.98 2.91 3.8317(16) 158 y

loop_
_geom_torsion_atom_site_label_1
_geom_torsion_atom_site_label_2
_geom_torsion_atom_site_label_3
_geom_torsion_atom_site_label_4
_geom_torsion
C4 S1 C1 C2 -0.79(12)
S1 C1 C2 C3 1.29(16)
C1 C2 C3 C4 -1.21(17)
C2 C3 C4 C5 178.95(12)
C2 C3 C4 S1 0.60(14)
C1 S1 C4 C3 0.09(10)
C1 S1 C4 C5 -178.48(10)
C3 C4 C5 O1 174.25(13)
S1 C4 C5 O1 -7.49(16)
C3 C4 C5 C6 -6.94(19)
S1 C4 C5 C6 171.32(9)
O1 C5 C6 C7 103.44(13)
C4 C5 C6 C7 -75.37(13)
C5 C6 C7 C14 -65.51(13)
C5 C6 C7 C8 170.36(10)
C14 C7 C8 C9 164.10(10)
C6 C7 C8 C9 -71.81(13)
C7 C8 C9 O2 -8.19(18)
C7 C8 C9 C10 171.37(11)
O2 C9 C10 C11 -178.32(14)
C8 C9 C10 C11 2.1(2)
O2 C9 C10 S2 2.17(18)
C8 C9 C10 S2 -177.40(9)
C13 S2 C10 C11 -0.83(11)
C13 S2 C10 C9 178.76(11)
C9 C10 C11 C12 -178.53(13)
S2 C10 C11 C12 1.00(15)
C10 C11 C12 C13 -0.68(17)
C11 C12 C13 S2 0.05(17)
C10 S2 C13 C12 0.45(12)
C8 C7 C14 C15 -142.95(12)
C6 C7 C14 C15 93.99(14)
C8 C7 C14 C19 36.21(16)
C6 C7 C14 C19 -86.85(14)
C20 O3 C15 C14 178.82(12)
C20 O3 C15 C16 -0.50(18)
C19 C14 C15 O3 179.39(11)
C7 C14 C15 O3 -1.42(17)
C19 C14 C15 C16 -1.26(18)
C7 C14 C15 C16 177.92(11)
O3 C15 C16 C17 179.52(11)
C14 C15 C16 C17 0.22(19)
C21 O4 C17 C16 -0.06(19)
C21 O4 C17 C18 179.46(12)
C15 C16 C17 O4 -179.56(12)
C15 C16 C17 C18 0.94(19)
C22 O5 C18 C19 10.08(19)
C22 O5 C18 C17 -169.80(12)
O4 C17 C18 O5 -0.66(17)
C16 C17 C18 O5 178.88(12)
O4 C17 C18 C19 179.45(11)
C16 C17 C18 C19 -1.01(19)
O5 C18 C19 C14 -179.96(12)
C17 C18 C19 C14 -0.08(19)
C15 C14 C19 C18 1.20(19)
C7 C14 C19 C18 -177.99(11)

loop_
_cod_related_entry_id
_cod_related_entry_database
_cod_related_entry_code
1 ChemSpider 30657247
